data_7105394
loop_
_publ_author_name
'Liu, Yan'
'Xu, Xin'
'Xia, Qingchun'
'Yuan, Guozan'
'He, Qizhuang'
'Cui, Yong'

_publ_section_title
;
 Multiple topological isomerism of three-connected networks in
 silver-based metal--organoboron frameworks
;
_journal_issue 15
_journal_name_full 'Chemical Communications'
_journal_page_first 2608
_journal_paper_doi 10.1039/b923365b
_journal_volume 46
_journal_year 2010
_chemical_formula_sum 'C48 H52.5 Ag B Cl N4.5 O4'
_chemical_formula_weight 910.58
_space_group_IT_number 155
_symmetry_cell_setting trigonal
_symmetry_space_group_name_Hall 'R 3 2"'
_symmetry_space_group_name_H-M 'R 3 2 :H'
_atom_sites_solution_hydrogens geom
_atom_sites_solution_primary direct
_atom_sites_solution_secondary difmap
_audit_creation_method SHELXL-97
_cell_angle_alpha 90.00
_cell_angle_beta 90.00
_cell_angle_gamma 120.00
_cell_formula_units_Z 12
_cell_length_a 18.2533(14)
_cell_length_b 18.2533(14)
_cell_length_c 47.517(7)
_cell_measurement_reflns_used 7002
_cell_measurement_temperature 123(2)
_cell_measurement_theta_max 27.54
_cell_measurement_theta_min 2.23
_cell_volume 13711(3)
_computing_cell_refinement 'SAINT (Bruker, 1999)'
_computing_data_collection 'SMART (Bruker, 1997)'
_computing_data_reduction SAINT
_computing_molecular_graphics 'SHELXTL-PLUS (Sheldrick, 1990)'
_computing_publication_material SHELXL-97
_computing_structure_refinement 'SHELXL-97 (Sheldrick, 1997)'
_computing_structure_solution 'SHELXS-97 (Sheldrick, 1990)'
_diffrn_ambient_temperature 123(2)
_diffrn_measured_fraction_theta_full 0.990
_diffrn_measured_fraction_theta_max 0.990
_diffrn_radiation_monochromator graphite
_diffrn_radiation_source 'fine-focus sealed tube'
_diffrn_radiation_type MoK\a
_diffrn_radiation_wavelength 0.71073
_diffrn_reflns_av_R_equivalents 0.0526
_diffrn_reflns_av_sigmaI/netI 0.0564
_diffrn_reflns_limit_h_max 17
_diffrn_reflns_limit_h_min -23
_diffrn_reflns_limit_k_max 23
_diffrn_reflns_limit_k_min -16
_diffrn_reflns_limit_l_max 61
_diffrn_reflns_limit_l_min -61
_diffrn_reflns_number 28389
_diffrn_reflns_theta_full 27.54
_diffrn_reflns_theta_max 27.54
_diffrn_reflns_theta_min 2.23
_exptl_absorpt_coefficient_mu 0.547
_exptl_absorpt_correction_T_max 0.88
_exptl_absorpt_correction_T_min 0.79
_exptl_absorpt_correction_type multi-scan
_exptl_absorpt_process_details 'SADABS (Sheldrick, 1996)'
_exptl_crystal_colour colorless
_exptl_crystal_density_diffrn 1.323
_exptl_crystal_density_method 'not measured'
_exptl_crystal_description block
_exptl_crystal_F_000 5676
_exptl_crystal_size_max 0.12
_exptl_crystal_size_mid 0.10
_exptl_crystal_size_min 0.10
_refine_diff_density_max 0.566
_refine_diff_density_min -0.741
_refine_diff_density_rms 0.086
_refine_ls_abs_structure_details 'Flack H D (1983), Acta Cryst. A39, 876-881'
_refine_ls_abs_structure_Flack -0.02(4)
_refine_ls_extinction_method none
_refine_ls_goodness_of_fit_ref 1.028
_refine_ls_hydrogen_treatment constr
_refine_ls_matrix_type full
_refine_ls_number_parameters 312
_refine_ls_number_reflns 7002
_refine_ls_number_restraints 36
_refine_ls_restrained_S_all 1.060
_refine_ls_R_factor_all 0.1232
_refine_ls_R_factor_gt 0.0716
_refine_ls_shift/su_max 0.000
_refine_ls_shift/su_mean 0.000
_refine_ls_structure_factor_coef Fsqd
_refine_ls_weighting_details 'calc w=1/[\s^2^(Fo^2^)+(0.1275P)^2^+0.0000P] where P=(Fo^2^+2Fc^2^)/3'
_refine_ls_weighting_scheme calc
_refine_ls_wR_factor_gt 0.1845
_refine_ls_wR_factor_ref 0.2194
_reflns_number_gt 4054
_reflns_number_total 7002
_reflns_threshold_expression >2sigma(I)
_cod_data_source_file b923365b.txt
_cod_data_source_block 3_[AgL(ClO4)].3/2CH3CN
_cod_depositor_comments
;
The following automatic conversions were performed:
'_symmetry_cell_setting' value 'Trigonal' changed to 'trigonal' according
to '/home/saulius/struct/CIF-dictionaries/cif_core.dic' dictionary named
'cif_core.dic' version 2.4.1 from
2010-06-29.

'_exptl_absorpt_correction_type' value 'Multi-scan' changed
to 'multi-scan' according to
'/home/saulius/struct/CIF-dictionaries/cif_core.dic' dictionary named
'cif_core.dic' version 2.4.1 from 2010-06-29.

Automatic conversion script
Id: cif_fix_enum 1527 2010-12-29 10:47:43Z saulius 
;
_cod_original_sg_symbol_H-M R32
_cod_original_formula_sum 'C48 H52.50 Ag B Cl N4.50 O4'
_cod_database_code 7105394

loop_
_symmetry_equiv_pos_as_xyz
'x, y, z'
'-y, x-y, z'
'-x+y, -x, z'
'y, x, -z'
'x-y, -y, -z'
'-x, -x+y, -z'
'x+2/3, y+1/3, z+1/3'
'-y+2/3, x-y+1/3, z+1/3'
'-x+y+2/3, -x+1/3, z+1/3'
'y+2/3, x+1/3, -z+1/3'
'x-y+2/3, -y+1/3, -z+1/3'
'-x+2/3, -x+y+1/3, -z+1/3'
'x+1/3, y+2/3, z+2/3'
'-y+1/3, x-y+2/3, z+2/3'
'-x+y+1/3, -x+2/3, z+2/3'
'y+1/3, x+2/3, -z+2/3'
'x-y+1/3, -y+2/3, -z+2/3'
'-x+1/3, -x+y+2/3, -z+2/3'

loop_
_atom_site_label
_atom_site_type_symbol
_atom_site_fract_x
_atom_site_fract_y
_atom_site_fract_z
_atom_site_U_iso_or_equiv
_atom_site_adp_type
_atom_site_occupancy
_atom_site_symmetry_multiplicity
_atom_site_calc_flag
_atom_site_refinement_flags
_atom_site_disorder_assembly
_atom_site_disorder_group
Ag1 Ag 0.06574(4) -0.26759(4) -0.1667 0.1081(4) Uani 1 2 d S . .
Ag2 Ag -1.0000 -1.0000 0.0000 0.0959(6) Uani 1 6 d S . .
B1 B -0.3993(5) -0.3993(5) 0.0000 0.058(2) Uani 1 2 d S . .
B2 B 0.6667 0.3333 -0.1667 0.041(3) Uani 1 6 d S . .
N1 N -0.03276(19) -0.2863(2) -0.13390(7) 0.0729(14) Uani 1 1 d G . .
C1 C -0.1144(2) -0.3546(2) -0.13649(7) 0.0727(16) Uani 1 1 d G . .
H1A H -0.1296 -0.3887 -0.1524 0.087 Uiso 1 1 calc R . .
C2 C -0.17323(16) -0.3721(2) -0.11526(8) 0.0645(15) Uani 1 1 d G . .
H2A H -0.2278 -0.4178 -0.1170 0.077 Uiso 1 1 calc R . .
C3 C -0.1505(2) -0.3212(2) -0.09142(7) 0.0556(13) Uani 1 1 d G . .
C4 C -0.0689(2) -0.2528(2) -0.08883(7) 0.080(2) Uani 1 1 d G . .
H4A H -0.0537 -0.2188 -0.0729 0.096 Uiso 1 1 calc R . .
C5 C -0.01002(19) -0.2354(2) -0.11007(9) 0.091(2) Uani 1 1 d G . .
H5A H 0.0446 -0.1897 -0.1083 0.110 Uiso 1 1 calc R . .
C12 C -0.2205(5) -0.2098(5) -0.08191(17) 0.090(2) Uani 1 1 d . . .
H12A H -0.2470 -0.1790 -0.0753 0.136 Uiso 1 1 calc R . .
H12B H -0.2379 -0.2280 -0.1009 0.136 Uiso 1 1 calc R . .
H12C H -0.1601 -0.1739 -0.0813 0.136 Uiso 1 1 calc R . .
C6 C -0.2166(2) -0.3436(2) -0.06811(7) 0.0568(13) Uani 1 1 d G . .
C7 C -0.2443(2) -0.4163(2) -0.05200(8) 0.0580(13) Uani 1 1 d G . .
C8 C -0.3025(2) -0.43419(18) -0.03049(7) 0.0573(13) Uani 1 1 d G . .
C9 C -0.3330(2) -0.3794(2) -0.02508(7) 0.0554(13) Uani 1 1 d G . .
C10 C -0.3053(2) -0.3067(2) -0.04119(8) 0.0608(14) Uani 1 1 d G . .
C11 C -0.2471(2) -0.28878(19) -0.06271(7) 0.0630(14) Uani 1 1 d G . .
C13 C -0.3373(5) -0.2479(4) -0.03709(17) 0.084(2) Uani 1 1 d . . .
H13A H -0.3766 -0.2669 -0.0217 0.125 Uiso 1 1 calc R . .
H13B H -0.3653 -0.2457 -0.0539 0.125 Uiso 1 1 calc R . .
H13C H -0.2909 -0.1924 -0.0330 0.125 Uiso 1 1 calc R . .
C14 C -0.3302(5) -0.5151(4) -0.01399(15) 0.0789(19) Uani 1 1 d . . .
H14A H -0.3701 -0.5207 0.0002 0.118 Uiso 1 1 calc R . .
H14B H -0.2818 -0.5130 -0.0052 0.118 Uiso 1 1 calc R . .
H14C H -0.3562 -0.5627 -0.0265 0.118 Uiso 1 1 calc R . .
C15 C -0.2032(5) -0.4720(4) -0.05655(14) 0.0711(17) Uani 1 1 d . . .
H15A H -0.1650 -0.4506 -0.0722 0.107 Uiso 1 1 calc R . .
H15B H -0.2465 -0.5292 -0.0603 0.107 Uiso 1 1 calc R . .
H15C H -0.1727 -0.4706 -0.0399 0.107 Uiso 1 1 calc R . .
C16 C -0.8063(4) -0.8707(4) -0.01102(17) 0.0804(19) Uani 1 1 d D . .
H16A H -0.8089 -0.9181 -0.0193 0.096 Uiso 1 1 calc R . .
C17 C -0.7302(4) -0.7971(4) -0.01061(16) 0.080(2) Uani 1 1 d D . .
H17A H -0.6824 -0.7968 -0.0176 0.096 Uiso 1 1 calc R . .
C18 C -0.7230(4) -0.7230(4) 0.0000 0.059(2) Uani 1 2 d SD . .
C19 C -0.6419(4) -0.6419(4) 0.0000 0.062(2) Uani 1 2 d SD . .
C20 C -0.6186(4) -0.5883(4) -0.02348(12) 0.0634(14) Uani 1 1 d D . .
C21 C -0.5418(4) -0.5127(4) -0.02406(11) 0.0626(14) Uani 1 1 d D . .
C22 C -0.4882(4) -0.4882(4) 0.0000 0.064(2) Uani 1 2 d SD . .
C23 C -0.5164(5) -0.4574(5) -0.04968(14) 0.085(2) Uani 1 1 d D . .
H23A H -0.5590 -0.4839 -0.0639 0.128 Uiso 1 1 calc R . .
H23B H -0.4635 -0.4494 -0.0567 0.128 Uiso 1 1 calc R . .
H23C H -0.5103 -0.4036 -0.0448 0.128 Uiso 1 1 calc R . .
C24 C -0.6797(5) -0.6157(5) -0.04843(15) 0.088(2) Uani 1 1 d D . .
H24A H -0.6560 -0.5738 -0.0630 0.132 Uiso 1 1 calc R . .
H24B H -0.7327 -0.6218 -0.0424 0.132 Uiso 1 1 calc R . .
H24C H -0.6888 -0.6689 -0.0555 0.132 Uiso 1 1 calc R . .
C25 C 0.1912(4) -0.0701(4) -0.16101(18) 0.089(2) Uani 1 1 d D . .
H25A H 0.1406 -0.0709 -0.1576 0.106 Uiso 1 1 calc R . .
C26 C 0.2658(4) 0.0060(4) -0.16019(17) 0.080(2) Uani 1 1 d D . .
H26A H 0.2655 0.0553 -0.1554 0.096 Uiso 1 1 calc R . .
C27 C 0.3423(4) 0.0090(4) -0.1667 0.061(2) Uani 1 2 d SD . .
C28 C 0.4246(4) 0.0912(4) -0.1667 0.0523(18) Uani 1 2 d SD . .
C29 C 0.4822(3) 0.1083(3) -0.14510(10) 0.0499(11) Uani 1 1 d D . .
C30 C 0.5602(3) 0.1847(3) -0.14513(10) 0.0432(10) Uani 1 1 d D . .
C31 C 0.5784(3) 0.2451(3) -0.1667 0.0449(16) Uani 1 2 d SD . .
C32 C 0.6191(4) 0.2007(4) -0.12106(12) 0.0621(15) Uani 1 1 d . . .
H32A H 0.5956 0.1522 -0.1089 0.093 Uiso 1 1 calc R . .
H32B H 0.6267 0.2492 -0.1107 0.093 Uiso 1 1 calc R . .
H32C H 0.6727 0.2112 -0.1281 0.093 Uiso 1 1 calc R . .
C33 C 0.4606(4) 0.0476(4) -0.12104(15) 0.0715(17) Uani 1 1 d . . .
H33A H 0.4058 -0.0009 -0.1241 0.107 Uiso 1 1 calc R . .
H33B H 0.4602 0.0749 -0.1038 0.107 Uiso 1 1 calc R . .
H33C H 0.5021 0.0301 -0.1198 0.107 Uiso 1 1 calc R . .
N2 N -0.8784(4) -0.8784(4) 0.0000 0.074(2) Uani 1 2 d SD . .
N3 N 0.1891(4) -0.1442(4) -0.1667 0.080(2) Uani 1 2 d SD . .
Cl1 Cl -1.0000 -1.0000 -0.07641(18) 0.110(2) Uiso 0.50 3 d SPD . .
O1 O -1.0000 -1.0000 -0.1068(3) 0.312 Uiso 1 3 d SD . .
O2 O -0.970(4) -1.054(4) -0.0620(10) 0.388 Uiso 0.50 1 d PD . .
Cl2 Cl -1.0000 -1.0000 -0.1368(3) 0.175(5) Uiso 0.50 3 d SPD . .
O3 O -0.9159(19) -0.938(3) -0.1484(7) 0.404 Uiso 0.50 1 d PD . .
N4 N -1.0208(11) -0.1930(10) -0.2075(3) 0.187(5) Uiso 1 1 d D . .
C34 C -0.9543(17) -0.1315(17) -0.2148(6) 0.271(12) Uiso 1 1 d D . .
C35 C -0.8733(17) -0.0775(18) -0.2304(6) 0.305(14) Uiso 1 1 d D . .
H35A H -0.8453 -0.0215 -0.2225 0.458 Uiso 1 1 calc R . .
H35B H -0.8854 -0.0746 -0.2499 0.458 Uiso 1 1 calc R . .
H35C H -0.8373 -0.1016 -0.2287 0.458 Uiso 1 1 calc R . .
Cl3 Cl -0.3333 -0.6667 -0.9551(3) 0.292(6) Uiso 1 3 d SD . .
O4 O -0.294(2) -0.5864(15) -0.9401(4) 0.441 Uiso 1 1 d D . .
O5 O -0.3333 -0.6667 -0.9855(4) 0.220 Uiso 1 3 d SD . .

loop_
_atom_site_aniso_label
_atom_site_aniso_U_11
_atom_site_aniso_U_22
_atom_site_aniso_U_33
_atom_site_aniso_U_23
_atom_site_aniso_U_13
_atom_site_aniso_U_12
Ag1 0.0713(3) 0.0713(3) 0.1238(7) -0.0375(3) 0.0375(3) -0.0077(4)
Ag2 0.0598(5) 0.0598(5) 0.1682(16) 0.000 0.000 0.0299(2)
B1 0.049(3) 0.049(3) 0.068(6) -0.006(2) 0.006(2) 0.018(4)
B2 0.038(4) 0.038(4) 0.047(7) 0.000 0.000 0.0192(19)
N1 0.059(3) 0.060(3) 0.078(3) -0.002(3) 0.017(3) 0.013(2)
C1 0.055(3) 0.079(4) 0.075(4) -0.014(3) 0.006(3) 0.026(3)
C2 0.044(3) 0.065(4) 0.067(3) -0.005(3) 0.002(2) 0.014(3)
C3 0.045(3) 0.056(3) 0.068(3) 0.001(3) 0.007(2) 0.027(2)
C4 0.061(4) 0.068(4) 0.079(4) -0.017(3) 0.009(3) 0.007(3)
C5 0.061(4) 0.075(5) 0.100(5) -0.015(4) 0.017(4) 0.005(3)
C12 0.101(6) 0.082(5) 0.102(5) 0.026(4) 0.034(4) 0.056(5)
C6 0.051(3) 0.052(3) 0.064(3) -0.006(3) -0.004(2) 0.023(3)
C7 0.051(3) 0.050(3) 0.069(3) -0.010(3) 0.005(2) 0.023(2)
C8 0.059(3) 0.043(3) 0.058(3) -0.006(2) 0.004(3) 0.017(2)
C9 0.049(3) 0.044(3) 0.062(3) -0.004(2) 0.007(2) 0.016(2)
C10 0.047(3) 0.052(3) 0.076(4) -0.006(3) 0.010(3) 0.019(3)
C11 0.058(3) 0.052(3) 0.075(4) -0.002(3) 0.011(3) 0.025(3)
C13 0.097(5) 0.061(4) 0.099(5) 0.013(4) 0.031(4) 0.044(4)
C14 0.092(5) 0.064(4) 0.082(4) 0.000(3) 0.021(4) 0.040(4)
C15 0.083(4) 0.062(4) 0.077(4) 0.001(3) 0.013(3) 0.042(4)
C16 0.066(4) 0.059(4) 0.120(5) -0.016(4) 0.009(4) 0.034(3)
C17 0.058(4) 0.064(4) 0.114(5) -0.010(4) 0.031(4) 0.028(3)
C18 0.050(3) 0.050(3) 0.076(5) -0.0065(19) 0.0065(19) 0.025(4)
C19 0.054(3) 0.054(3) 0.070(5) -0.009(2) 0.009(2) 0.021(4)
C20 0.052(3) 0.060(3) 0.069(3) -0.013(3) -0.003(3) 0.021(3)
C21 0.061(4) 0.067(4) 0.054(3) -0.002(3) 0.002(3) 0.028(3)
C22 0.055(3) 0.055(3) 0.061(5) -0.010(2) 0.010(2) 0.013(4)
C23 0.079(5) 0.074(4) 0.079(4) 0.004(3) 0.002(4) 0.021(4)
C24 0.081(5) 0.078(5) 0.082(4) -0.001(4) -0.015(4) 0.023(4)
C25 0.050(4) 0.064(4) 0.125(6) -0.021(4) 0.006(4) 0.008(3)
C26 0.054(4) 0.057(4) 0.101(5) -0.016(3) 0.014(3) 0.008(3)
C27 0.045(3) 0.045(3) 0.077(5) -0.003(2) 0.003(2) 0.010(3)
C28 0.039(2) 0.039(2) 0.069(5) -0.0076(18) 0.0076(18) 0.011(3)
C29 0.049(3) 0.039(2) 0.062(3) 0.007(2) 0.003(2) 0.022(2)
C30 0.038(2) 0.034(2) 0.060(3) 0.003(2) 0.000(2) 0.0198(19)
C31 0.035(3) 0.035(3) 0.068(4) 0.0019(15) -0.0019(15) 0.019(3)
C32 0.054(3) 0.056(3) 0.067(3) 0.012(3) -0.011(3) 0.021(3)
C33 0.063(4) 0.048(3) 0.085(4) 0.021(3) 0.014(3) 0.015(3)
N2 0.049(3) 0.049(3) 0.111(6) -0.006(2) 0.006(2) 0.016(3)
N3 0.054(3) 0.054(3) 0.094(5) -0.018(2) 0.018(2) -0.002(3)

loop_
_atom_type_symbol
_atom_type_description
_atom_type_scat_dispersion_real
_atom_type_scat_dispersion_imag
_atom_type_scat_source
C C 0.0033 0.0016 'International Tables Vol C Tables 4.2.6.8 and 6.1.1.4'
H H 0.0000 0.0000 'International Tables Vol C Tables 4.2.6.8 and 6.1.1.4'
B B 0.0013 0.0007 'International Tables Vol C Tables 4.2.6.8 and 6.1.1.4'
N N 0.0061 0.0033 'International Tables Vol C Tables 4.2.6.8 and 6.1.1.4'
O O 0.0106 0.0060 'International Tables Vol C Tables 4.2.6.8 and 6.1.1.4'
Cl Cl 0.1484 0.1585 'International Tables Vol C Tables 4.2.6.8 and 6.1.1.4'
Ag Ag -0.8971 1.1015 'International Tables Vol C Tables 4.2.6.8 and 6.1.1.4'

loop_
_geom_angle_atom_site_label_1
_geom_angle_atom_site_label_2
_geom_angle_atom_site_label_3
_geom_angle
_geom_angle_site_symmetry_1
_geom_angle_site_symmetry_3
_geom_angle_publ_flag
N3 Ag1 N1 118.09(9) . . ?
N3 Ag1 N1 118.09(9) . 16_544 ?
N1 Ag1 N1 123.82(18) . 16_544 ?
N2 Ag2 N2 120.0 . 2_345 ?
N2 Ag2 N2 120.000(1) . 3_435 ?
N2 Ag2 N2 120.000(1) 2_345 3_435 ?
C9 B1 C9 121.4(7) 4 . ?
C9 B1 C22 119.3(4) 4 . ?
C9 B1 C22 119.3(3) . . ?
C31 B2 C31 120.0 2_655 . ?
C31 B2 C31 120.000(1) 2_655 3_665 ?
C31 B2 C31 120.0 . 3_665 ?
C1 N1 C5 120.0 . . ?
C1 N1 Ag1 119.12(17) . . ?
C5 N1 Ag1 120.57(17) . . ?
C2 C1 N1 120.0 . . ?
C3 C2 C1 120.0 . . ?
C2 C3 C4 120.0 . . ?
C2 C3 C6 118.5(3) . . ?
C4 C3 C6 121.5(3) . . ?
C5 C4 C3 120.0 . . ?
C4 C5 N1 120.0 . . ?
C7 C6 C11 120.0 . . ?
C7 C6 C3 120.9(3) . . ?
C11 C6 C3 119.1(3) . . ?
C6 C7 C8 120.0 . . ?
C6 C7 C15 119.0(3) . . ?
C8 C7 C15 120.7(3) . . ?
C7 C8 C9 120.0 . . ?
C7 C8 C14 116.9(3) . . ?
C9 C8 C14 123.1(3) . . ?
C10 C9 C8 120.0 . . ?
C10 C9 B1 119.8(2) . . ?
C8 C9 B1 120.2(2) . . ?
C9 C10 C11 120.0 . . ?
C9 C10 C13 122.5(3) . . ?
C11 C10 C13 117.5(3) . . ?
C10 C11 C6 120.0 . . ?
C10 C11 C12 119.7(3) . . ?
C6 C11 C12 120.2(3) . . ?
N2 C16 C17 123.6(6) . . ?
C16 C17 C18 121.1(6) . . ?
C17 C18 C17 115.4(7) . 4 ?
C17 C18 C19 122.3(4) . . ?
C17 C18 C19 122.3(4) 4 . ?
C20 C19 C20 119.9(7) 4 . ?
C20 C19 C18 120.0(4) 4 . ?
C20 C19 C18 120.0(4) . . ?
C21 C20 C19 120.7(5) . . ?
C21 C20 C24 121.2(5) . . ?
C19 C20 C24 118.1(5) . . ?
C20 C21 C22 119.3(5) . . ?
C20 C21 C23 120.2(5) . . ?
C22 C21 C23 120.5(5) . . ?
C21 C22 C21 119.9(7) . 4 ?
C21 C22 B1 120.0(4) . . ?
C21 C22 B1 120.0(4) 4 . ?
N3 C25 C26 122.1(7) . . ?
C25 C26 C27 119.7(7) . . ?
C26 C27 C26 117.8(7) 16_544 . ?
C26 C27 C28 121.1(4) 16_544 . ?
C26 C27 C28 121.1(4) . . ?
C29 C28 C29 121.1(6) 16_544 . ?
C29 C28 C27 119.4(3) 16_544 . ?
C29 C28 C27 119.4(3) . . ?
C28 C29 C30 120.0(5) . . ?
C28 C29 C33 120.5(5) . . ?
C30 C29 C33 119.5(5) . . ?
C29 C30 C31 119.8(4) . . ?
C29 C30 C32 117.7(4) . . ?
C31 C30 C32 122.3(4) . . ?
C30 C31 C30 119.2(6) 16_544 . ?
C30 C31 B2 120.4(3) 16_544 . ?
C30 C31 B2 120.4(3) . . ?
C16 N2 C16 115.0(7) 4 . ?
C16 N2 Ag2 122.5(4) 4 . ?
C16 N2 Ag2 122.5(4) . . ?
C25 N3 C25 118.6(7) . 16_544 ?
C25 N3 Ag1 120.7(4) . . ?
C25 N3 Ag1 120.7(4) 16_544 . ?
O1 Cl1 O2 117(2) . 2_345 ?
O1 Cl1 O2 117(2) . 3_435 ?
O2 Cl1 O2 101(2) 2_345 3_435 ?
O1 Cl1 O2 117(2) . . ?
O2 Cl1 O2 101(2) 2_345 . ?
O2 Cl1 O2 101(2) 3_435 . ?
Cl2 O1 Cl1 180.000(2) . . ?
O1 Cl2 O3 111.8(16) . . ?
O1 Cl2 O3 111.8(16) . 3_435 ?
O3 Cl2 O3 107.0(17) . 3_435 ?
O1 Cl2 O3 111.8(16) . 2_345 ?
O3 Cl2 O3 107.0(17) . 2_345 ?
O3 Cl2 O3 107.0(17) 3_435 2_345 ?
N4 C34 C35 161(3) . . ?
O5 Cl3 O4 119.4(13) . 3_545 ?
O5 Cl3 O4 119.4(13) . . ?
O4 Cl3 O4 98.0(16) 3_545 . ?
O5 Cl3 O4 119.4(13) . 2_445 ?
O4 Cl3 O4 98.0(16) 3_545 2_445 ?
O4 Cl3 O4 98.0(16) . 2_445 ?

loop_
_geom_bond_atom_site_label_1
_geom_bond_atom_site_label_2
_geom_bond_distance
_geom_bond_site_symmetry_2
_geom_bond_publ_flag
Ag1 N3 2.252(7) . ?
Ag1 N1 2.272(2) . ?
Ag1 N1 2.272(2) 16_544 ?
Ag2 N2 2.219(7) . ?
Ag2 N2 2.219(7) 2_345 ?
Ag2 N2 2.219(7) 3_435 ?
B1 C9 1.605(6) 4 ?
B1 C9 1.605(5) . ?
B1 C22 1.624(12) . ?
B2 C31 1.611(6) 2_655 ?
B2 C31 1.611(6) . ?
B2 C31 1.611(6) 3_665 ?
N1 C1 1.3900 . ?
N1 C5 1.3900 . ?
C1 C2 1.3900 . ?
C2 C3 1.3900 . ?
C3 C4 1.3900 . ?
C3 C6 1.536(3) . ?
C4 C5 1.3900 . ?
C12 C11 1.564(7) . ?
C6 C7 1.3900 . ?
C6 C11 1.3900 . ?
C7 C8 1.3900 . ?
C7 C15 1.552(7) . ?
C8 C9 1.3900 . ?
C8 C14 1.518(7) . ?
C9 C10 1.3900 . ?
C10 C11 1.3900 . ?
C10 C13 1.470(7) . ?
C16 N2 1.356(7) . ?
C16 C17 1.368(8) . ?
C17 C18 1.387(7) . ?
C18 C17 1.387(7) 4 ?
C18 C19 1.480(11) . ?
C19 C20 1.403(7) 4 ?
C19 C20 1.403(7) . ?
C20 C21 1.391(7) . ?
C20 C24 1.530(9) . ?
C21 C22 1.423(6) . ?
C21 C23 1.499(9) . ?
C22 C21 1.423(6) 4 ?
C25 N3 1.361(7) . ?
C25 C26 1.376(7) . ?
C26 C27 1.405(7) . ?
C27 C26 1.405(7) 16_544 ?
C27 C28 1.501(10) . ?
C28 C29 1.387(6) 16_544 ?
C28 C29 1.387(6) . ?
C29 C30 1.410(6) . ?
C29 C33 1.501(8) . ?
C30 C31 1.416(5) . ?
C30 C32 1.494(7) . ?
C31 C30 1.416(5) 16_544 ?
N2 C16 1.356(7) 4 ?
N3 C25 1.361(7) 16_544 ?
Cl1 O1 1.443(15) . ?
Cl1 O2 1.51(2) 2_345 ?
Cl1 O2 1.51(2) 3_435 ?
Cl1 O2 1.51(2) . ?
O1 Cl2 1.425(15) . ?
Cl2 O3 1.485(19) . ?
Cl2 O3 1.485(18) 3_435 ?
Cl2 O3 1.485(18) 2_345 ?
N4 C34 1.222(17) . ?
C34 C35 1.499(18) . ?
Cl3 O5 1.445(15) . ?
Cl3 O4 1.456(15) 3_545 ?
Cl3 O4 1.456(16) . ?
Cl3 O4 1.456(16) 2_445 ?
